data_7041416
loop_
_publ_author_name
'Yang, Yu-Chen'
'Wu, Rui'
'Cai, Yan'
'Zhou, Zhao-Hui'

_publ_section_title
;
 Unusual N-oxide formation in the peroxidation of cobalt(ii)
 ethylenediaminetetraacetates.
;
_journal_issue 4
_journal_name_full 'Dalton transactions (Cambridge, England : 2003)'
_journal_page_first 1290
_journal_page_last 1296
_journal_paper_doi 10.1039/c6dt04346a
_journal_volume 46
_journal_year 2017
_chemical_formula_sum 'C20 H44 Co2 K4 N4 O30'
_chemical_formula_weight 1094.85
_chemical_name_systematic
; 
 ? 
;
_space_group_IT_number 2
_symmetry_space_group_name_Hall '-P 1'
_symmetry_space_group_name_H-M 'P -1'
_atom_sites_solution_hydrogens geom
_atom_sites_solution_primary direct
_atom_sites_solution_secondary difmap
_audit_creation_method SHELXL-97
_audit_update_record
;
2015-01-08 deposited with the CCDC.
2016-12-12 downloaded from the CCDC.
;
_cell_angle_alpha 98.549(5)
_cell_angle_beta 91.646(4)
_cell_angle_gamma 111.107(5)
_cell_formula_units_Z 2
_cell_length_a 10.5015(5)
_cell_length_b 11.6020(8)
_cell_length_c 17.2669(10)
_cell_measurement_temperature 173(2)
_cell_volume 1933.1(2)
_computing_structure_refinement 'SHELXL-97 (Sheldrick, 1997)'
_computing_structure_solution 'SHELXS-97 (Sheldrick, 1990)'
_diffrn_ambient_temperature 173(2)
_diffrn_measured_fraction_theta_full 0.952
_diffrn_measured_fraction_theta_max 0.952
_diffrn_radiation_monochromator graphite
_diffrn_radiation_source 'fine-focus sealed tube'
_diffrn_radiation_type MoK\a
_diffrn_radiation_wavelength 0.71073
_diffrn_reflns_av_R_equivalents 0.0490
_diffrn_reflns_av_sigmaI/netI 0.0989
_diffrn_reflns_limit_h_max 13
_diffrn_reflns_limit_h_min -12
_diffrn_reflns_limit_k_max 11
_diffrn_reflns_limit_k_min -15
_diffrn_reflns_limit_l_max 22
_diffrn_reflns_limit_l_min -21
_diffrn_reflns_number 14755
_diffrn_reflns_theta_full 27.50
_diffrn_reflns_theta_max 27.50
_diffrn_reflns_theta_min 3.03
_exptl_absorpt_coefficient_mu 1.400
_exptl_absorpt_correction_T_max 0.7671
_exptl_absorpt_correction_T_min 0.6788
_exptl_crystal_density_diffrn 1.881
_exptl_crystal_density_method 'not measured'
_exptl_crystal_F_000 1124
_exptl_crystal_size_max 0.30
_exptl_crystal_size_mid 0.20
_exptl_crystal_size_min 0.20
_refine_diff_density_max 0.631
_refine_diff_density_min -0.562
_refine_diff_density_rms 0.113
_refine_ls_extinction_method none
_refine_ls_goodness_of_fit_ref 1.010
_refine_ls_hydrogen_treatment mixed
_refine_ls_matrix_type full
_refine_ls_number_parameters 601
_refine_ls_number_reflns 8456
_refine_ls_number_restraints 36
_refine_ls_restrained_S_all 1.008
_refine_ls_R_factor_all 0.0839
_refine_ls_R_factor_gt 0.0559
_refine_ls_shift/su_max 0.000
_refine_ls_shift/su_mean 0.000
_refine_ls_structure_factor_coef Fsqd
_refine_ls_weighting_details 'calc w=1/[\s^2^(Fo^2^)+(0.0167P)^2^+0.0000P] where P=(Fo^2^+2Fc^2^)/3'
_refine_ls_weighting_scheme calc
_refine_ls_wR_factor_gt 0.0821
_refine_ls_wR_factor_ref 0.0926
_reflns_number_gt 6172
_reflns_number_total 8456
_reflns_threshold_expression >2sigma(I)
_cod_data_source_file c6dt04346a2.cif
_cod_data_source_block p
_cod_depositor_comments 'Adding full bibliography for 7041415--7041418.cif.'
_cod_database_code 7041416

loop_
_symmetry_equiv_pos_as_xyz
'x, y, z'
'-x, -y, -z'

loop_
_atom_site_label
_atom_site_type_symbol
_atom_site_fract_x
_atom_site_fract_y
_atom_site_fract_z
_atom_site_U_iso_or_equiv
_atom_site_adp_type
_atom_site_occupancy
_atom_site_symmetry_multiplicity
_atom_site_calc_flag
_atom_site_refinement_flags
Co2 Co 0.45354(5) 0.25640(5) 0.34535(3) 0.01068(12) Uani 1 1 d .
Co1 Co 0.48023(5) 0.17065(5) 0.16361(3) 0.01063(12) Uani 1 1 d .
K1 K 0.59418(8) 0.85165(8) 0.47809(5) 0.0190(2) Uani 1 1 d .
K2 K 0.61179(8) 0.15706(9) -0.03657(5) 0.0207(2) Uani 1 1 d .
K3 K 0.06214(10) -0.37785(10) 0.26851(6) 0.0347(3) Uani 1 1 d .
K4 K 0.47864(8) -0.29079(8) 0.22908(5) 0.0189(2) Uani 1 1 d .
C7 C 0.1481(4) 0.1577(4) 0.3689(2) 0.0136(8) Uani 1 1 d .
C8 C 0.1148(3) 0.1485(4) 0.2802(2) 0.0142(9) Uani 1 1 d .
H2A H 0.0178 0.0929 0.2658 0.017 Uiso 1 1 calc R
H2B H 0.1251 0.2328 0.2696 0.017 Uiso 1 1 calc R
C6 C 0.1974(3) -0.0240(3) 0.2489(2) 0.0135(8) Uani 1 1 d .
H3A H 0.1017 -0.0841 0.2367 0.016 Uiso 1 1 calc R
H3B H 0.2187 -0.0116 0.3065 0.016 Uiso 1 1 calc R
C10 C 0.1478(3) 0.0774(4) 0.1423(2) 0.0130(8) Uani 1 1 d .
H4A H 0.1752 0.0125 0.1114 0.016 Uiso 1 1 calc R
H4B H 0.0465 0.0456 0.1391 0.016 Uiso 1 1 calc R
C5 C 0.2914(4) -0.0852(4) 0.2088(2) 0.0136(8) Uani 1 1 d .
C9 C 0.1993(3) 0.1953(4) 0.1070(2) 0.0141(9) Uani 1 1 d .
H6A H 0.2506 0.2668 0.1489 0.017 Uiso 1 1 calc R
H6B H 0.1198 0.2113 0.0857 0.017 Uiso 1 1 calc R
C1 C 0.4751(4) 0.4044(4) 0.1019(2) 0.0158(9) Uani 1 1 d .
C2 C 0.3749(4) 0.3201(4) 0.0312(2) 0.0143(8) Uani 1 1 d .
H10A H 0.3104 0.3609 0.0189 0.017 Uiso 1 1 calc R
H10B H 0.4283 0.3167 -0.0148 0.017 Uiso 1 1 calc R
C12 C 0.8158(3) 0.2499(4) 0.2388(2) 0.0148(9) Uani 1 1 d .
H11A H 0.8899 0.2223 0.2551 0.018 Uiso 1 1 calc R
H11B H 0.8544 0.3427 0.2471 0.018 Uiso 1 1 calc R
C19 C 0.7627(3) 0.2750(4) 0.3773(2) 0.0129(8) Uani 1 1 d .
H12A H 0.7033 0.2292 0.4149 0.015 Uiso 1 1 calc R
H12B H 0.8548 0.2718 0.3866 0.015 Uiso 1 1 calc R
C14 C 0.6528(4) 0.0719(4) 0.2909(2) 0.0154(9) Uani 1 1 d .
H13A H 0.7295 0.0499 0.3100 0.018 Uiso 1 1 calc R
H13B H 0.6262 0.0304 0.2353 0.018 Uiso 1 1 calc R
C20 C 0.7739(3) 0.4100(3) 0.3922(2) 0.0118(8) Uani 1 1 d .
H14A H 0.7471 0.4322 0.3427 0.014 Uiso 1 1 calc R
H14B H 0.8704 0.4649 0.4091 0.014 Uiso 1 1 calc R
C4 C 0.2018(3) 0.1175(4) -0.0331(2) 0.0134(8) Uani 1 1 d .
H16A H 0.1303 0.1535 -0.0383 0.016 Uiso 1 1 calc R
H16B H 0.1547 0.0299 -0.0252 0.016 Uiso 1 1 calc R
C3 C 0.2650(4) 0.1131(4) -0.1120(2) 0.0151(9) Uani 1 1 d .
C18 C 0.6586(4) 0.5511(4) 0.4471(2) 0.0142(9) Uani 1 1 d .
H19A H 0.7486 0.6182 0.4454 0.017 Uiso 1 1 calc R
H19B H 0.6187 0.5762 0.4950 0.017 Uiso 1 1 calc R
C16 C 0.7461(3) 0.4414(4) 0.5366(2) 0.0147(9) Uani 1 1 d .
H20A H 0.7584 0.3610 0.5382 0.018 Uiso 1 1 calc R
H20B H 0.6781 0.4465 0.5742 0.018 Uiso 1 1 calc R
C17 C 0.5649(4) 0.5451(4) 0.3751(2) 0.0135(8) Uani 1 1 d .
C13 C 0.5311(4) 0.0175(4) 0.3388(2) 0.0145(9) Uani 1 1 d .
C11 C 0.7788(4) 0.2029(4) 0.1511(2) 0.0166(9) Uani 1 1 d .
C15 C 0.8816(4) 0.5462(4) 0.5680(2) 0.0187(9) Uani 1 1 d .
N2 N 0.2037(3) 0.0991(3) 0.22815(17) 0.0113(7) Uani 1 1 d .
N1 N 0.2927(3) 0.1884(3) 0.04085(17) 0.0128(7) Uani 1 1 d .
N3 N 0.7037(3) 0.2105(3) 0.29354(17) 0.0112(7) Uani 1 1 d .
N4 N 0.6827(3) 0.4333(3) 0.45536(17) 0.0118(7) Uani 1 1 d .
O5W O 0.7787(3) 0.5400(3) 0.22261(19) 0.0284(8) Uani 1 1 d D
O10 O 0.3369(2) 0.1900(2) 0.23913(14) 0.0106(6) Uani 1 1 d .
O1W O 0.1318(3) 0.4207(3) -0.07275(18) 0.0362(8) Uani 1 1 d D
O19 O 0.6000(2) 0.2504(2) 0.26906(14) 0.0097(6) Uani 1 1 d U
O2W O 0.7222(3) 0.5256(3) 0.75165(17) 0.0278(7) Uani 1 1 d D
O20 O 0.5566(2) 0.3327(2) 0.45010(14) 0.0119(6) Uani 1 1 d .
O3W O 0.2978(3) 0.5926(3) 0.05501(18) 0.0295(8) Uani 1 1 d D
O17 O 0.4895(2) 0.4416(2) 0.33317(15) 0.0158(6) Uani 1 1 d .
O18 O 0.5666(3) 0.6491(3) 0.36558(16) 0.0219(7) Uani 1 1 d .
O7 O 0.2704(2) 0.2088(3) 0.39843(14) 0.0179(6) Uani 1 1 d .
O13 O 0.4609(2) 0.0811(2) 0.36496(14) 0.0130(6) Uani 1 1 d .
O6W O 0.9033(3) 0.2008(3) -0.04440(17) 0.0322(8) Uani 1 1 d D
O9 O 0.3774(2) 0.1230(2) 0.05659(14) 0.0123(6) Uani 1 1 d .
O7W O -0.1377(3) -0.1076(3) 0.43848(18) 0.0332(8) Uani 1 1 d D
O5 O 0.3925(2) -0.0212(2) 0.17594(14) 0.0130(6) Uani 1 1 d .
O8W O 0.6848(3) 1.1139(3) 0.53319(17) 0.0300(8) Uani 1 1 d D
O1 O 0.5334(2) 0.3564(2) 0.14565(15) 0.0166(6) Uani 1 1 d .
O9W O 0.0387(3) -0.2499(4) 0.4091(2) 0.0361(8) Uani 1 1 d D
O11 O 0.6569(2) 0.1474(3) 0.12093(14) 0.0158(6) Uani 1 1 d .
O10W O 0.0581(3) -0.5154(3) 0.1262(2) 0.0404(9) Uani 1 1 d D
O8 O 0.0477(3) 0.1137(3) 0.40650(16) 0.0274(8) Uani 1 1 d .
O4W O 0.1873(5) 0.2160(4) -0.2712(2) 0.0662(13) Uani 1 1 d D
O6 O 0.2600(3) -0.1964(3) 0.21475(16) 0.0212(7) Uani 1 1 d .
O2 O 0.4969(3) 0.5180(3) 0.10875(15) 0.0189(6) Uani 1 1 d .
O4 O 0.3910(2) 0.1637(3) -0.11637(15) 0.0176(6) Uani 1 1 d .
O3 O 0.1749(2) 0.0571(3) -0.16882(15) 0.0219(7) Uani 1 1 d .
O14 O 0.5085(3) -0.0927(3) 0.34712(15) 0.0211(7) Uani 1 1 d .
O12 O 0.8828(2) 0.2278(3) 0.11380(16) 0.0262(8) Uani 1 1 d .
O16 O 0.9130(2) 0.5484(3) 0.63991(16) 0.0247(7) Uani 1 1 d .
O15 O 0.9505(3) 0.6156(3) 0.52447(16) 0.0247(7) Uani 1 1 d .
H2W1 H 0.653(2) 0.537(4) 0.7337(19) 0.030 Uiso 1 1 d D
H2W2 H 0.782(2) 0.538(4) 0.7188(16) 0.030 Uiso 1 1 d D
H6W1 H 0.971(3) 0.263(2) -0.0542(18) 0.030 Uiso 1 1 d D
H3W1 H 0.232(2) 0.567(4) 0.0833(19) 0.030 Uiso 1 1 d D
H5W1 H 0.6982(17) 0.487(2) 0.208(2) 0.030 Uiso 1 1 d D
H1W1 H 0.184(3) 0.481(3) -0.0386(15) 0.030 Uiso 1 1 d D
H4W1 H 0.190(4) 0.167(3) -0.2401(16) 0.030 Uiso 1 1 d D
H4W2 H 0.185(4) 0.183(3) -0.3183(7) 0.030 Uiso 1 1 d D
H9W1 H 0.002(4) -0.279(4) 0.4490(16) 0.030 Uiso 1 1 d D
H5W2 H 0.778(3) 0.6135(13) 0.227(3) 0.030 Uiso 1 1 d D
H7W1 H -0.082(3) -0.039(2) 0.427(2) 0.030 Uiso 1 1 d D
H9W2 H -0.003(4) -0.205(3) 0.394(2) 0.030 Uiso 1 1 d D
H8W2 H 0.7696(11) 1.150(4) 0.5489(18) 0.030 Uiso 1 1 d D
H7W2 H -0.111(3) -0.119(3) 0.4825(13) 0.030 Uiso 1 1 d D
H1W2 H 0.164(3) 0.424(4) -0.1169(10) 0.030 Uiso 1 1 d D
H3W2 H 0.361(3) 0.568(4) 0.068(2) 0.030 Uiso 1 1 d D
H6W2 H 0.897(3) 0.209(3) 0.0051(7) 0.030 Uiso 1 1 d D
H8W1 H 0.637(3) 1.105(4) 0.5722(13) 0.030 Uiso 1 1 d D
H102 H 0.037(3) -0.5922(15) 0.130(2) 0.030 Uiso 1 1 d D
H101 H -0.009(3) -0.505(3) 0.103(2) 0.030 Uiso 1 1 d D

loop_
_atom_site_aniso_label
_atom_site_aniso_U_11
_atom_site_aniso_U_22
_atom_site_aniso_U_33
_atom_site_aniso_U_23
_atom_site_aniso_U_13
_atom_site_aniso_U_12
Co2 0.0106(2) 0.0112(3) 0.0100(3) 0.0008(2) 0.0004(2) 0.0041(2)
Co1 0.0099(2) 0.0112(3) 0.0101(3) 0.0011(2) 0.0004(2) 0.0034(2)
K1 0.0252(5) 0.0158(5) 0.0159(5) 0.0048(4) 0.0024(4) 0.0065(4)
K2 0.0217(5) 0.0276(6) 0.0154(5) 0.0019(4) 0.0016(4) 0.0128(4)
K3 0.0337(6) 0.0304(7) 0.0286(6) 0.0092(5) 0.0022(4) -0.0032(5)
K4 0.0241(5) 0.0159(5) 0.0165(5) 0.0033(4) 0.0036(4) 0.0068(4)
C7 0.017(2) 0.006(2) 0.016(2) -0.0001(16) 0.0021(16) 0.0027(16)
C8 0.0113(18) 0.014(2) 0.017(2) -0.0024(17) 0.0034(15) 0.0060(16)
C6 0.0135(19) 0.008(2) 0.017(2) 0.0010(16) 0.0033(16) 0.0020(16)
C10 0.0094(18) 0.015(2) 0.011(2) -0.0015(16) -0.0036(15) 0.0020(16)
C5 0.0143(19) 0.016(2) 0.008(2) -0.0018(17) -0.0040(15) 0.0044(17)
C9 0.0117(18) 0.021(2) 0.011(2) 0.0004(17) 0.0009(15) 0.0084(17)
C1 0.0121(19) 0.019(2) 0.014(2) -0.0003(18) 0.0026(16) 0.0038(17)
C2 0.020(2) 0.013(2) 0.011(2) 0.0037(16) 0.0004(16) 0.0071(17)
C12 0.0113(18) 0.019(2) 0.016(2) 0.0024(17) 0.0035(15) 0.0072(16)
C19 0.0106(18) 0.019(2) 0.011(2) 0.0019(17) -0.0038(15) 0.0077(16)
C14 0.020(2) 0.010(2) 0.017(2) 0.0005(17) -0.0002(16) 0.0077(17)
C20 0.0140(18) 0.013(2) 0.010(2) 0.0005(16) 0.0012(15) 0.0069(16)
C4 0.0099(18) 0.020(2) 0.010(2) -0.0007(16) -0.0016(15) 0.0065(16)
C3 0.020(2) 0.011(2) 0.014(2) 0.0034(17) 0.0017(16) 0.0056(17)
C18 0.0147(19) 0.011(2) 0.016(2) -0.0007(17) 0.0000(16) 0.0039(16)
C16 0.0159(19) 0.020(2) 0.011(2) 0.0008(17) -0.0018(16) 0.0111(17)
C17 0.0132(19) 0.017(2) 0.010(2) -0.0003(17) 0.0005(15) 0.0057(17)
C13 0.018(2) 0.020(2) 0.0047(19) 0.0030(17) -0.0037(15) 0.0055(17)
C11 0.021(2) 0.014(2) 0.014(2) -0.0004(17) -0.0005(17) 0.0077(17)
C15 0.015(2) 0.019(2) 0.020(2) -0.0020(18) -0.0030(17) 0.0062(18)
N2 0.0090(15) 0.0112(18) 0.0119(17) -0.0003(13) 0.0006(12) 0.0024(13)
N1 0.0128(16) 0.016(2) 0.0110(17) 0.0037(14) -0.0006(13) 0.0070(14)
N3 0.0107(15) 0.0120(18) 0.0121(17) 0.0001(13) -0.0020(12) 0.0065(13)
N4 0.0130(15) 0.0119(19) 0.0091(17) -0.0001(13) -0.0011(13) 0.0040(13)
O5W 0.0216(15) 0.0220(19) 0.037(2) 0.0009(16) -0.0045(14) 0.0043(14)
O10 0.0052(12) 0.0099(15) 0.0127(14) -0.0007(11) -0.0005(10) -0.0007(10)
O1W 0.0347(19) 0.045(2) 0.0225(19) 0.0050(17) -0.0004(15) 0.0070(16)
O19 0.0066(12) 0.0130(15) 0.0132(14) 0.0033(11) -0.0020(10) 0.0077(10)
O2W 0.0214(16) 0.036(2) 0.0305(19) 0.0130(15) -0.0004(14) 0.0130(15)
O20 0.0082(12) 0.0091(15) 0.0143(15) 0.0009(11) -0.0003(10) -0.0013(10)
O3W 0.0226(16) 0.028(2) 0.041(2) 0.0065(16) 0.0074(15) 0.0126(15)
O17 0.0192(14) 0.0118(16) 0.0154(15) -0.0007(12) -0.0064(11) 0.0062(12)
O18 0.0314(16) 0.0106(17) 0.0246(17) 0.0001(13) -0.0075(13) 0.0109(13)
O7 0.0157(14) 0.0229(17) 0.0133(15) -0.0014(12) 0.0004(11) 0.0070(12)
O13 0.0159(13) 0.0113(15) 0.0134(15) 0.0023(11) 0.0011(11) 0.0068(11)
O6W 0.0382(19) 0.035(2) 0.0178(17) 0.0016(15) 0.0019(14) 0.0084(15)
O9 0.0102(12) 0.0147(16) 0.0142(15) -0.0001(11) 0.0002(10) 0.0080(11)
O7W 0.0291(17) 0.034(2) 0.0239(19) 0.0052(16) 0.0007(14) -0.0032(15)
O5 0.0143(13) 0.0086(15) 0.0159(15) 0.0020(11) 0.0039(11) 0.0038(11)
O8W 0.0272(17) 0.030(2) 0.0290(19) 0.0077(16) 0.0058(14) 0.0049(15)
O1 0.0167(14) 0.0098(16) 0.0208(16) 0.0055(12) -0.0056(12) 0.0014(11)
O9W 0.0330(19) 0.046(3) 0.037(2) 0.0178(18) 0.0081(16) 0.0186(17)
O11 0.0129(13) 0.0222(17) 0.0131(15) 0.0010(12) 0.0005(11) 0.0082(12)
O10W 0.0369(19) 0.035(2) 0.048(2) 0.0072(19) 0.0088(17) 0.0107(17)
O8 0.0172(14) 0.033(2) 0.0251(18) 0.0048(15) 0.0085(13) 0.0010(13)
O4W 0.148(4) 0.028(2) 0.017(2) 0.0024(17) 0.004(2) 0.026(3)
O6 0.0231(15) 0.0132(17) 0.0306(18) 0.0063(13) 0.0059(13) 0.0093(13)
O2 0.0249(15) 0.0135(16) 0.0178(16) 0.0013(12) -0.0042(12) 0.0075(12)
O4 0.0137(13) 0.0222(17) 0.0156(15) 0.0024(12) 0.0023(11) 0.0052(12)
O3 0.0179(14) 0.0281(19) 0.0144(16) -0.0026(13) -0.0022(12) 0.0047(13)
O14 0.0311(16) 0.0132(17) 0.0196(16) 0.0039(13) -0.0019(13) 0.0085(13)
O12 0.0159(14) 0.036(2) 0.0213(17) 0.0017(14) 0.0091(12) 0.0036(13)
O16 0.0184(14) 0.037(2) 0.0157(16) -0.0004(14) -0.0031(12) 0.0089(13)
O15 0.0198(15) 0.0212(18) 0.0269(18) 0.0045(14) -0.0037(13) 0.0005(13)

loop_
_atom_type_symbol
_atom_type_description
_atom_type_scat_dispersion_real
_atom_type_scat_dispersion_imag
_atom_type_scat_source
C C 0.0033 0.0016 'International Tables Vol C Tables 4.2.6.8 and 6.1.1.4'
H H 0.0000 0.0000 'International Tables Vol C Tables 4.2.6.8 and 6.1.1.4'
N N 0.0061 0.0033 'International Tables Vol C Tables 4.2.6.8 and 6.1.1.4'
O O 0.0106 0.0060 'International Tables Vol C Tables 4.2.6.8 and 6.1.1.4'
Co Co 0.3494 0.9721 'International Tables Vol C Tables 4.2.6.8 and 6.1.1.4'
K K 0.2009 0.2494 'International Tables Vol C Tables 4.2.6.8 and 6.1.1.4'

loop_
_geom_angle_atom_site_label_1
_geom_angle_atom_site_label_2
_geom_angle_atom_site_label_3
_geom_angle
_geom_angle_site_symmetry_1
_geom_angle_site_symmetry_3
O20 Co2 O10 174.20(10) . .
O20 Co2 O19 105.39(9) . .
O10 Co2 O19 78.50(9) . .
O20 Co2 O7 89.79(9) . .
O10 Co2 O7 87.22(9) . .
O19 Co2 O7 161.59(10) . .
O20 Co2 O17 84.32(10) . .
O10 Co2 O17 91.41(10) . .
O19 Co2 O17 90.39(10) . .
O7 Co2 O17 101.63(10) . .
O20 Co2 O13 87.97(10) . .
O10 Co2 O13 96.84(10) . .
O19 Co2 O13 83.02(9) . .
O7 Co2 O13 87.25(10) . .
O17 Co2 O13 168.18(9) . .
O20 Co2 K1 50.29(7) . 2_666
O10 Co2 K1 130.62(7) . 2_666
O19 Co2 K1 127.97(7) . 2_666
O7 Co2 K1 55.29(8) . 2_666
O17 Co2 K1 123.91(7) . 2_666
O13 Co2 K1 55.34(6) . 2_666
O9 Co1 O19 170.13(11) . .
O9 Co1 O10 103.80(9) . .
O19 Co1 O10 78.15(9) . .
O9 Co1 O1 85.72(10) . .
O19 Co1 O1 84.57(10) . .
O10 Co1 O1 91.06(10) . .
O9 Co1 O11 93.88(9) . .
O19 Co1 O11 85.39(9) . .
O10 Co1 O11 161.46(10) . .
O1 Co1 O11 95.85(10) . .
O9 Co1 O5 88.03(10) . .
O19 Co1 O5 101.82(10) . .
O10 Co1 O5 83.46(9) . .
O1 Co1 O5 170.48(9) . .
O11 Co1 O5 91.73(10) . .
O9 Co1 K2 50.23(6) . .
O19 Co1 K2 125.49(6) . .
O10 Co1 K2 151.99(7) . .
O1 Co1 K2 78.06(7) . .
O11 Co1 K2 46.54(7) . .
O5 Co1 K2 103.31(7) . .
O9 Co1 K2 57.43(8) . 2_655
O19 Co1 K2 130.73(7) . 2_655
O10 Co1 K2 115.85(7) . 2_655
O1 Co1 K2 137.59(7) . 2_655
O11 Co1 K2 69.24(7) . 2_655
O5 Co1 K2 41.16(6) . 2_655
K2 Co1 K2 62.71(3) . 2_655
O14 K1 O20 124.36(8) 1_565 2_666
O14 K1 O18 75.95(9) 1_565 .
O20 K1 O18 80.12(8) 2_666 .
O14 K1 O7W 96.10(9) 1_565 1_665
O20 K1 O7W 125.32(10) 2_666 1_665
O18 K1 O7W 75.80(9) . 1_665
O14 K1 O7 168.87(8) 1_565 2_666
O20 K1 O7 62.88(8) 2_666 2_666
O18 K1 O7 98.41(8) . 2_666
O7W K1 O7 73.07(9) 1_665 2_666
O14 K1 O8W 84.38(9) 1_565 .
O20 K1 O8W 127.64(8) 2_666 .
O18 K1 O8W 152.14(9) . .
O7W K1 O8W 87.07(9) 1_665 .
O7 K1 O8W 97.35(9) 2_666 .
O14 K1 O13 128.28(8) 1_565 2_666
O20 K1 O13 62.69(7) 2_666 2_666
O18 K1 O13 142.53(9) . 2_666
O7W K1 O13 121.36(8) 1_665 2_666
O7 K1 O13 61.69(7) 2_666 2_666
O8W K1 O13 65.31(8) . 2_666
O14 K1 O8W 60.17(8) 1_565 2_676
O20 K1 O8W 79.72(8) 2_666 2_676
O18 K1 O8W 105.50(8) . 2_676
O7W K1 O8W 154.05(10) 1_665 2_676
O7 K1 O8W 130.96(8) 2_666 2_676
O8W K1 O8W 80.65(9) . 2_676
O13 K1 O8W 73.71(7) 2_666 2_676
O14 K1 Co2 153.53(6) 1_565 2_666
O20 K1 Co2 35.05(5) 2_666 2_666
O18 K1 Co2 106.53(7) . 2_666
O7W K1 Co2 110.15(8) 1_665 2_666
O7 K1 Co2 37.09(5) 2_666 2_666
O8W K1 Co2 99.90(7) . 2_666
O13 K1 Co2 38.24(6) 2_666 2_666
O8W K1 Co2 94.51(6) 2_676 2_666
O14 K1 C13 17.65(8) 1_565 1_565
O20 K1 C13 136.01(9) 2_666 1_565
O18 K1 C13 92.16(9) . 1_565
O7W K1 C13 93.53(10) 1_665 1_565
O7 K1 C13 160.16(9) 2_666 1_565
O8W K1 C13 66.78(9) . 1_565
O13 K1 C13 117.26(8) 2_666 1_565
O8W K1 C13 60.63(8) 2_676 1_565
Co2 K1 C13 152.60(7) 2_666 1_565
O14 K1 K4 37.48(6) 1_565 1_565
O20 K1 K4 104.89(6) 2_666 1_565
O18 K1 K4 38.47(6) . 1_565
O7W K1 K4 84.89(6) 1_665 1_565
O7 K1 K4 136.08(6) 2_666 1_565
O8W K1 K4 119.38(7) . 1_565
O13 K1 K4 153.70(5) 2_666 1_565
O8W K1 K4 81.45(6) 2_676 1_565
Co2 K1 K4 138.94(3) 2_666 1_565
C13 K1 K4 53.99(7) 1_565 1_565
O14 K1 K1 66.32(6) 1_565 2_676
O20 K1 K1 105.11(6) 2_666 2_676
O18 K1 K1 137.46(7) . 2_676
O7W K1 K1 125.67(9) 1_665 2_676
O7 K1 K1 121.91(6) 2_666 2_676
O8W K1 K1 42.46(6) . 2_676
O13 K1 K1 63.02(6) 2_666 2_676
O8W K1 K1 38.19(6) 2_676 2_676
Co2 K1 K1 99.29(3) 2_666 2_676
C13 K1 K1 54.37(6) 1_565 2_676
K4 K1 K1 101.87(3) 1_565 2_676
O5 K2 O4 77.71(8) 2_655 .
O5 K2 O11 138.02(9) 2_655 .
O4 K2 O11 130.14(7) . .
O5 K2 O3W 107.58(9) 2_655 2_665
O4 K2 O3W 78.65(9) . 2_665
O11 K2 O3W 108.49(9) . 2_665
O5 K2 O9 125.15(8) 2_655 .
O4 K2 O9 66.71(7) . .
O11 K2 O9 63.76(7) . .
O3W K2 O9 104.73(8) 2_665 .
O5 K2 O6W 78.94(8) 2_655 .
O4 K2 O6W 143.21(9) . .
O11 K2 O6W 85.63(8) . .
O3W K2 O6W 81.81(9) 2_665 .
O9 K2 O6W 149.30(8) . .
O5 K2 C5 21.76(8) 2_655 2_655
O4 K2 C5 85.70(8) . 2_655
O11 K2 C5 141.60(9) . 2_655
O3W K2 C5 89.70(10) 2_665 2_655
O9 K2 C5 144.92(8) . 2_655
O6W K2 C5 63.23(8) . 2_655
O5 K2 O9 57.04(7) 2_655 2_655
O4 K2 O9 113.01(8) . 2_655
O11 K2 O9 81.47(7) . 2_655
O3W K2 O9 155.01(7) 2_665 2_655
O9 K2 O9 100.22(6) . 2_655
O6W K2 O9 76.06(8) . 2_655
C5 K2 O9 70.10(9) 2_655 2_655
O5 K2 O6 40.49(7) 2_655 2_655
O4 K2 O6 80.80(7) . 2_655
O11 K2 O6 148.69(7) . 2_655
O3W K2 O6 68.66(8) 2_665 2_655
O9 K2 O6 147.48(7) . 2_655
O6W K2 O6 63.06(8) . 2_655
C5 K2 O6 21.08(8) 2_655 2_655
O9 K2 O6 90.76(7) 2_655 2_655
O5 K2 C11 135.17(9) 2_655 .
O4 K2 C11 144.82(8) . .
O11 K2 C11 18.83(8) . .
O3W K2 C11 97.55(10) 2_665 .
O9 K2 C11 80.92(8) . .
O6W K2 C11 68.44(9) . .
C5 K2 C11 129.44(9) 2_655 .
O9 K2 C11 85.09(8) 2_655 .
O6 K2 C11 130.83(8) 2_655 .
O5 K2 Co1 148.17(6) 2_655 .
O4 K2 Co1 96.86(5) . .
O11 K2 Co1 33.47(5) . .
O3W K2 Co1 101.87(6) 2_665 .
O9 K2 Co1 31.96(5) . .
O6W K2 Co1 117.61(6) . .
C5 K2 Co1 168.42(8) 2_655 .
O9 K2 Co1 98.60(5) 2_655 .
O6 K2 Co1 170.50(6) 2_655 .
C11 K2 Co1 49.22(6) . .
O5 K2 Co1 31.72(6) 2_655 2_655
O4 K2 Co1 85.12(6) . 2_655
O11 K2 Co1 110.66(6) . 2_655
O3W K2 Co1 139.09(7) 2_665 2_655
O9 K2 Co1 102.72(6) . 2_655
O6W K2 Co1 89.72(6) . 2_655
C5 K2 Co1 51.52(7) 2_655 2_655
O9 K2 Co1 31.30(4) 2_655 2_655
O6 K2 Co1 71.83(5) 2_655 2_655
C11 K2 Co1 116.36(7) . 2_655
Co1 K2 Co1 117.29(3) . 2_655
O6 K3 O10W 84.04(9) . .
O6 K3 O9W 100.07(10) . .
O10W K3 O9W 174.33(10) . .
O6 K3 O16 128.75(9) . 2_656
O10W K3 O16 97.20(11) . 2_656
O9W K3 O16 83.33(10) . 2_656
O6 K3 O5W 125.59(10) . 1_445
O10W K3 O5W 81.58(9) . 1_445
O9W K3 O5W 92.82(9) . 1_445
O16 K3 O5W 105.04(9) 2_656 1_445
O6 K3 O2W 83.89(8) . 2_656
O10W K3 O2W 61.84(9) . 2_656
O9W K3 O2W 122.25(9) . 2_656
O16 K3 O2W 53.90(7) 2_656 2_656
O5W K3 O2W 131.08(9) 1_445 2_656
O6 K3 K4 42.78(6) . .
O10W K3 K4 75.24(7) . .
O9W K3 K4 110.44(7) . .
O16 K3 K4 87.77(6) 2_656 .
O5W K3 K4 154.79(7) 1_445 .
O2W K3 K4 42.47(6) 2_656 .
O4 K4 O14 99.93(9) 2_655 .
O4 K4 O18 134.10(8) 2_655 1_545
O14 K4 O18 73.80(8) . 1_545
O4 K4 O2W 141.59(8) 2_655 2_656
O14 K4 O2W 115.28(9) . 2_656
O18 K4 O2W 73.64(8) 1_545 2_656
O4 K4 O2 75.66(8) 2_655 1_545
O14 K4 O2 170.36(8) . 1_545
O18 K4 O2 102.91(8) 1_545 1_545
O2W K4 O2 71.56(8) 2_656 1_545
O4 K4 O6 90.83(8) 2_655 .
O14 K4 O6 68.24(8) . .
O18 K4 O6 125.34(8) 1_545 .
O2W K4 O6 88.55(8) 2_656 .
O2 K4 O6 119.91(8) 1_545 .
O4 K4 O4W 73.06(9) 2_655 2_655
O14 K4 O4W 84.66(8) . 2_655
O18 K4 O4W 61.17(9) 1_545 2_655
O2W K4 O4W 122.91(9) 2_656 2_655
O2 K4 O4W 85.84(8) 1_545 2_655
O6 K4 O4W 145.75(9) . 2_655
O4 K4 O3W 69.22(8) 2_655 1_545
O14 K4 O3W 135.42(8) . 1_545
O18 K4 O3W 144.71(9) 1_545 1_545
O2W K4 O3W 74.84(8) 2_656 1_545
O2 K4 O3W 51.46(7) 1_545 1_545
O6 K4 O3W 68.85(7) . 1_545
O4W K4 O3W 128.16(8) 2_655 1_545
O4 K4 K2 40.60(5) 2_655 2_655
O14 K4 K2 100.96(7) . 2_655
O18 K4 K2 172.53(7) 1_545 2_655
O2W K4 K2 113.69(6) 2_656 2_655
O2 K4 K2 81.38(6) 1_545 2_655
O6 K4 K2 55.43(6) . 2_655
O4W K4 K2 113.58(7) 2_655 2_655
O3W K4 K2 42.48(6) 1_545 2_655
O4 K4 K3 125.70(6) 2_655 .
O14 K4 K3 81.33(6) . .
O18 K4 K3 98.79(6) 1_545 .
O2W K4 K3 51.17(6) 2_656 .
O2 K4 K3 108.24(6) 1_545 .
O6 K4 K3 38.82(6) . .
O4W K4 K3 158.27(7) 2_655 .
O3W K4 K3 72.83(5) 1_545 .
K2 K4 K3 85.47(3) 2_655 .
O4 K4 K1 122.25(6) 2_655 1_545
O14 K4 K1 35.99(6) . 1_545
O18 K4 K1 37.81(6) 1_545 1_545
O2W K4 K1 95.91(6) 2_656 1_545
O2 K4 K1 139.96(6) 1_545 1_545
O6 K4 K1 96.85(6) . 1_545
O4W K4 K1 69.06(6) 2_655 1_545
O3W K4 K1 162.78(5) 1_545 1_545
K2 K4 K1 136.70(3) 2_655 1_545
K3 K4 K1 90.03(2) . 1_545
O8 C7 O7 124.8(4) . .
O8 C7 C8 115.4(3) . .
O7 C7 C8 119.8(3) . .
N2 C8 C7 114.4(3) . .
N2 C6 C5 117.7(3) . .
C9 C10 N2 112.3(3) . .
O6 C5 O5 126.0(3) . .
O6 C5 C6 113.8(3) . .
O5 C5 C6 120.2(4) . .
O6 C5 K2 86.9(2) . 2_655
O5 C5 K2 51.49(17) . 2_655
C6 C5 K2 141.5(3) . 2_655
C10 C9 N1 113.2(3) . .
O2 C1 O1 124.8(4) . .
O2 C1 C2 115.5(4) . .
O1 C1 C2 119.6(4) . .
N1 C2 C1 116.7(3) . .
N3 C12 C11 118.1(3) . .
C20 C19 N3 111.9(3) . .
N3 C14 C13 115.9(3) . .
C19 C20 N4 111.9(3) . .
N1 C4 C3 119.5(3) . .
O4 C3 O3 126.4(3) . .
O4 C3 C4 121.7(3) . .
O3 C3 C4 111.9(3) . .
N4 C18 C17 117.0(3) . .
N4 C16 C15 120.1(3) . .
O18 C17 O17 124.8(4) . .
O18 C17 C18 113.1(3) . .
O17 C17 C18 122.0(4) . .
O14 C13 O13 125.0(4) . .
O14 C13 C14 113.7(3) . .
O13 C13 C14 121.3(4) . .
O14 C13 K1 40.38(18) . 1_545
O13 C13 K1 111.3(2) . 1_545
C14 C13 K1 113.8(2) . 1_545
O12 C11 O11 125.2(4) . .
O12 C11 C12 111.7(3) . .
O11 C11 C12 123.1(3) . .
O12 C11 K2 82.6(2) . .
O11 C11 K2 45.16(18) . .
C12 C11 K2 158.4(2) . .
O15 C15 O16 126.8(4) . .
O15 C15 C16 120.8(4) . .
O16 C15 C16 112.3(4) . .
O10 N2 C6 112.8(3) . .
O10 N2 C8 108.0(3) . .
C6 N2 C8 108.7(3) . .
O10 N2 C10 109.5(3) . .
C6 N2 C10 108.7(3) . .
C8 N2 C10 109.1(3) . .
O9 N1 C2 111.6(3) . .
O9 N1 C4 107.6(3) . .
C2 N1 C4 110.5(3) . .
O9 N1 C9 112.1(3) . .
C2 N1 C9 107.5(3) . .
C4 N1 C9 107.6(2) . .
O19 N3 C14 112.1(3) . .
O19 N3 C12 106.6(3) . .
C14 N3 C12 110.4(3) . .
O19 N3 C19 110.5(2) . .
C14 N3 C19 108.5(3) . .
C12 N3 C19 108.7(3) . .
O20 N4 C18 109.8(3) . .
O20 N4 C16 103.5(3) . .
C18 N4 C16 111.5(3) . .
O20 N4 C20 112.2(3) . .
C18 N4 C20 108.8(3) . .
C16 N4 C20 111.1(3) . .
N2 O10 Co2 124.4(2) . .
N2 O10 Co1 119.24(18) . .
Co2 O10 Co1 101.71(9) . .
N3 O19 Co2 118.16(19) . .
N3 O19 Co1 122.29(19) . .
Co2 O19 Co1 101.34(9) . .
K4 O2W K3 86.36(9) 2_656 2_656
N4 O20 Co2 119.1(2) . .
N4 O20 K1 144.0(2) . 2_666
Co2 O20 K1 94.66(9) . 2_666
K2 O3W K4 83.63(8) 2_665 1_565
C17 O17 Co2 131.4(3) . .
C17 O18 K1 128.2(2) . .
C17 O18 K4 126.5(2) . 1_565
K1 O18 K4 103.72(9) . 1_565
C7 O7 Co2 130.7(2) . .
C7 O7 K1 129.7(2) . 2_666
Co2 O7 K1 87.62(9) . 2_666
C13 O13 Co2 133.4(2) . .
C13 O13 K1 129.8(2) . 2_666
Co2 O13 K1 86.42(8) . 2_666
N1 O9 Co1 117.22(19) . .
N1 O9 K2 116.39(19) . .
Co1 O9 K2 97.81(8) . .
N1 O9 K2 142.73(19) . 2_655
Co1 O9 K2 91.27(9) . 2_655
K2 O9 K2 79.78(6) . 2_655
C5 O5 Co1 134.7(2) . .
C5 O5 K2 106.7(2) . 2_655
Co1 O5 K2 107.13(10) . 2_655
K1 O8W K1 99.35(9) . 2_676
C1 O1 Co1 130.7(3) . .
C11 O11 Co1 127.0(2) . .
C11 O11 K2 116.0(2) . .
Co1 O11 K2 99.99(10) . .
C5 O6 K3 139.5(2) . .
C5 O6 K4 118.0(2) . .
K3 O6 K4 98.40(10) . .
C5 O6 K2 72.0(2) . 2_655
K3 O6 K2 135.26(10) . 2_655
K4 O6 K2 80.35(6) . 2_655
C1 O2 K4 136.3(3) . 1_565
C3 O4 K2 133.0(3) . .
C3 O4 K4 128.1(3) . 2_655
K2 O4 K4 98.36(8) . 2_655
C13 O14 K1 122.0(2) . 1_545
C13 O14 K4 126.2(2) . .
K1 O14 K4 106.53(10) 1_545 .
C15 O16 K3 136.5(3) . 2_656

loop_
_geom_bond_atom_site_label_1
_geom_bond_atom_site_label_2
_geom_bond_distance
_geom_bond_site_symmetry_2
Co2 O20 1.987(2) .
Co2 O10 2.056(2) .
Co2 O19 2.067(2) .
Co2 O7 2.081(2) .
Co2 O17 2.088(3) .
Co2 O13 2.138(3) .
Co2 K1 3.4479(10) 2_666
Co1 O9 2.010(2) .
Co1 O19 2.070(2) .
Co1 O10 2.070(2) .
Co1 O1 2.097(3) .
Co1 O11 2.107(2) .
Co1 O5 2.127(3) .
Co1 K2 3.7617(10) .
Co1 K2 3.8671(11) 2_655
K1 O14 2.660(3) 1_565
K1 O20 2.661(3) 2_666
K1 O18 2.739(3) .
K1 O7W 2.805(3) 1_665
K1 O7 2.837(3) 2_666
K1 O8W 2.841(3) .
K1 O13 2.841(2) 2_666
K1 O8W 3.101(3) 2_676
K1 Co2 3.4479(10) 2_666
K1 C13 3.483(4) 1_565
K1 K4 4.3399(12) 1_565
K1 K1 4.5332(18) 2_676
K2 O5 2.663(2) 2_655
K2 O4 2.693(3) .
K2 O11 2.773(3) .
K2 O3W 2.783(3) 2_665
K2 O9 2.919(2) .
K2 O6W 2.928(3) .
K2 C5 3.259(4) 2_655
K2 O9 3.260(3) 2_655
K2 O6 3.421(3) 2_655
K2 C11 3.514(4) .
K2 Co1 3.8671(11) 2_655
K3 O6 2.674(3) .
K3 O10W 2.713(4) .
K3 O9W 2.717(3) .
K3 O16 2.786(3) 2_656
K3 O5W 2.827(3) 1_445
K3 O2W 3.294(3) 2_656
K3 K4 4.2200(13) .
K4 O4 2.718(3) 2_655
K4 O14 2.755(3) .
K4 O18 2.779(3) 1_545
K4 O2W 2.855(3) 2_656
K4 O2 2.869(3) 1_545
K4 O6 2.897(3) .
K4 O4W 3.326(5) 2_655
K4 O3W 3.329(3) 1_545
K4 K2 4.0952(13) 2_655
K4 K1 4.3399(12) 1_545
C7 O8 1.242(4) .
C7 O7 1.259(4) .
C7 C8 1.541(5) .
C8 N2 1.512(4) .
C6 N2 1.503(5) .
C6 C5 1.535(5) .
C10 C9 1.507(5) .
C10 N2 1.528(4) .
C5 O6 1.232(5) .
C5 O5 1.262(4) .
C5 K2 3.259(4) 2_655
C9 N1 1.538(4) .
C1 O2 1.240(5) .
C1 O1 1.264(5) .
C1 C2 1.544(5) .
C2 N1 1.497(5) .
C12 N3 1.515(4) .
C12 C11 1.519(5) .
C19 C20 1.510(5) .
C19 N3 1.527(4) .
C14 N3 1.494(5) .
C14 C13 1.533(5) .
C20 N4 1.529(4) .
C4 N1 1.507(4) .
C4 C3 1.534(5) .
C3 O4 1.250(4) .
C3 O3 1.263(4) .
C18 N4 1.502(5) .
C18 C17 1.541(5) .
C16 N4 1.511(5) .
C16 C15 1.520(5) .
C17 O18 1.235(5) .
C17 O17 1.271(4) .
C13 O14 1.245(5) .
C13 O13 1.266(4) .
C13 K1 3.483(4) 1_545
C11 O12 1.249(4) .
C11 O11 1.262(4) .
C15 O15 1.237(5) .
C15 O16 1.270(5) .
N2 O10 1.403(3) .
N1 O9 1.405(4) .
N3 O19 1.405(3) .
N4 O20 1.405(4) .
O5W K3 2.827(3) 1_665
O2W K4 2.855(3) 2_656
O2W K3 3.294(3) 2_656
O20 K1 2.661(3) 2_666
O3W K2 2.783(3) 2_665
O3W K4 3.329(3) 1_565
O18 K4 2.779(3) 1_565
O7 K1 2.837(3) 2_666
O13 K1 2.841(2) 2_666
O9 K2 3.260(3) 2_655
O7W K1 2.805(3) 1_445
O5 K2 2.663(2) 2_655
O8W K1 3.101(3) 2_676
O4W K4 3.326(5) 2_655
O6 K2 3.421(3) 2_655
O2 K4 2.869(3) 1_565
O4 K4 2.718(3) 2_655
O14 K1 2.660(3) 1_545
O16 K3 2.786(3) 2_656
